data_4302038
loop_
_publ_author_name
'Sibaprasad Bhattacharyya'
'Aurora E. Clark'
'Maren Pink'
'Jeffrey M. Zaleski'

_publ_section_title
;
Structure Modulated Electronic Contributions to Metalloenediyne Reactivity:
Synthesis and Thermal Bergman Cyclization of MLX2 Compounds
;
_journal_name_full 'Inorganic Chemistry'
_journal_page_first 3916
_journal_page_last 3925
_journal_paper_doi 10.1021/ic801116q
_journal_volume 48
_journal_year 2009
_chemical_formula_sum 'C24 H25 I3 N2 Zn'
_chemical_formula_weight 787.53
_chemical_name_systematic
; 
 ? 
;
_space_group_IT_number 56
_symmetry_cell_setting orthorhombic
_symmetry_space_group_name_Hall '-P 2ab 2ac'
_symmetry_space_group_name_H-M 'P c c n'
_atom_sites_solution_hydrogens mixed
_atom_sites_solution_primary direct
_atom_sites_solution_secondary difmap
_audit_creation_method SHELXL-97
_cell_angle_alpha 90.00
_cell_angle_beta 90.00
_cell_angle_gamma 90.00
_cell_formula_units_Z 8
_cell_length_a 24.3082(10)
_cell_length_b 13.9342(6)
_cell_length_c 17.2305(7)
_cell_measurement_reflns_used 7534
_cell_measurement_temperature 120(2)
_cell_measurement_theta_max 27.5
_cell_measurement_theta_min 2.5
_cell_volume 5836.2(4)
_computing_cell_refinement 'SAINT (Bruker, 1999)'
_computing_data_collection 'SMART (Bruker, 1999)'
_computing_data_reduction 'SAINT (Bruker, 1999)'
_computing_molecular_graphics 'XTEL (local library)'
_computing_publication_material 'XCIF (Bruker, 1999), XTEL (local library)'
_computing_structure_refinement 'SHELXL-97 (Sheldrick, 1997)'
_computing_structure_solution 'SIR-92 (Alatomare et al., 1993)'
_diffrn_ambient_temperature 120(2)
_diffrn_detector 'CCD area detector'
_diffrn_detector_area_resol_mean 44.52
_diffrn_detector_type 'Bruker SMART 6000'
_diffrn_measured_fraction_theta_full 1.000
_diffrn_measured_fraction_theta_max 1.000
_diffrn_measurement_details '0.30 degree frames measured for 60 seconds each'
_diffrn_measurement_device 'three-circle goniometer with fixed chi'
_diffrn_measurement_device_type 'Bruker Platform goniometer'
_diffrn_measurement_method \w-scans
_diffrn_radiation_monochromator graphite
_diffrn_radiation_source 'fine-focus sealed tube'
_diffrn_radiation_type MoK\a
_diffrn_radiation_wavelength 0.71073
_diffrn_reflns_av_R_equivalents 0.0538
_diffrn_reflns_av_sigmaI/netI 0.0283
_diffrn_reflns_limit_h_max 30
_diffrn_reflns_limit_h_min -31
_diffrn_reflns_limit_k_max 18
_diffrn_reflns_limit_k_min -18
_diffrn_reflns_limit_l_max 22
_diffrn_reflns_limit_l_min -22
_diffrn_reflns_number 60782
_diffrn_reflns_theta_full 27.52
_diffrn_reflns_theta_max 27.52
_diffrn_reflns_theta_min 2.06
_exptl_absorpt_coefficient_mu 4.027
_exptl_absorpt_correction_T_max 0.8240
_exptl_absorpt_correction_T_min 0.6436
_exptl_absorpt_correction_type multi-scan
_exptl_absorpt_process_details 'SADABS, R. Blessing (1995)'
_exptl_crystal_colour colorless
_exptl_crystal_density_diffrn 1.793
_exptl_crystal_density_method 'not measured'
_exptl_crystal_description needle
_exptl_crystal_F_000 2976
_exptl_crystal_size_max 0.12
_exptl_crystal_size_mid 0.05
_exptl_crystal_size_min 0.05
_refine_diff_density_max 0.866
_refine_diff_density_min -0.520
_refine_diff_density_rms 0.106
_refine_ls_extinction_method none
_refine_ls_goodness_of_fit_ref 1.033
_refine_ls_hydrogen_treatment mixed
_refine_ls_matrix_type full
_refine_ls_number_parameters 275
_refine_ls_number_reflns 6727
_refine_ls_number_restraints 0
_refine_ls_restrained_S_all 1.033
_refine_ls_R_factor_all 0.0376
_refine_ls_R_factor_gt 0.0257
_refine_ls_shift/su_max 0.001
_refine_ls_shift/su_mean 0.000
_refine_ls_structure_factor_coef Fsqd
_refine_ls_weighting_details 'calc w=1/[\s^2^(Fo^2^)+(0.0288P)^2^+1.5711P] where P=(Fo^2^+2Fc^2^)/3'
_refine_ls_weighting_scheme calc
_refine_ls_wR_factor_gt 0.0545
_refine_ls_wR_factor_ref 0.0571
_reflns_number_gt 5542
_reflns_number_total 6727
_reflns_threshold_expression >2sigma(I)
_cod_data_source_file ic801116q_si_002.cif
_cod_data_source_block 02044
_cod_depositor_comments
;
The following automatic conversions were performed:

'_exptl_absorpt_correction_type' tag value 'multi-scans' was replaced
with 'multi-scan' value.

Automatic conversion script
Id: cif_fix_values 1646 2011-03-28 12:23:43Z adriana 
;
_cod_original_sg_symbol_H-M Pccn
_cod_database_code 4302038

loop_
_symmetry_equiv_pos_as_xyz
'x, y, z'
'-x+1/2, -y+1/2, z'
'x+1/2, -y, -z+1/2'
'-x, y+1/2, -z+1/2'
'-x, -y, -z'
'x-1/2, y-1/2, -z'
'-x-1/2, y, z-1/2'
'x, -y-1/2, z-1/2'

loop_
_atom_site_label
_atom_site_type_symbol
_atom_site_fract_x
_atom_site_fract_y
_atom_site_fract_z
_atom_site_U_iso_or_equiv
_atom_site_adp_type
_atom_site_occupancy
_atom_site_symmetry_multiplicity
_atom_site_calc_flag
_atom_site_refinement_flags
_atom_site_disorder_assembly
_atom_site_disorder_group
I1 I -0.127774(9) 0.510536(15) 0.041191(12) 0.02442(6) Uani 1 1 d . . .
I2 I -0.032246(10) 0.321120(15) -0.096205(11) 0.02470(6) Uani 1 1 d . . .
I3 I -0.156481(9) 0.207145(15) 0.059543(12) 0.02349(6) Uani 1 1 d . . .
Zn1 Zn -0.085568(15) 0.34087(3) 0.03347(2) 0.01901(8) Uani 1 1 d . . .
N1 N -0.02400(11) 0.32728(18) 0.12495(14) 0.0179(5) Uani 1 1 d . . .
N2 N -0.11226(11) 0.34768(19) 0.30708(15) 0.0187(5) Uani 1 1 d . . .
H2N H -0.0896(14) 0.306(2) 0.3257(19) 0.014(8) Uiso 1 1 d . . .
C1 C 0.00723(13) 0.4205(2) 0.12710(17) 0.0199(6) Uani 1 1 d . . .
H1A H 0.0336 0.4212 0.0833 0.024 Uiso 1 1 calc R . .
H1B H -0.0191 0.4737 0.1187 0.024 Uiso 1 1 calc R . .
C2 C 0.03771(13) 0.4393(2) 0.19925(18) 0.0219(6) Uani 1 1 d . . .
C3 C 0.05691(14) 0.4617(3) 0.26020(19) 0.0271(7) Uani 1 1 d . . .
C4 C 0.07751(16) 0.4917(3) 0.3334(2) 0.0362(9) Uani 1 1 d . . .
H4 H 0.1153 0.5082 0.3376 0.043 Uiso 1 1 calc R . .
C5 C 0.04560(16) 0.4976(3) 0.3968(2) 0.0362(9) Uani 1 1 d . . .
H5 H 0.0613 0.5175 0.4447 0.043 Uiso 1 1 calc R . .
C6 C -0.01106(15) 0.4746(2) 0.39325(18) 0.0248(7) Uani 1 1 d . . .
C7 C -0.05849(14) 0.4565(2) 0.38504(17) 0.0219(7) Uani 1 1 d . . .
C8 C -0.11469(13) 0.4277(2) 0.36662(18) 0.0219(7) Uani 1 1 d . . .
H8A H -0.1354 0.4829 0.3455 0.026 Uiso 1 1 calc R . .
H8B H -0.1336 0.4050 0.4141 0.026 Uiso 1 1 calc R . .
C9 C -0.04973(13) 0.3034(2) 0.20093(17) 0.0185(6) Uani 1 1 d . . .
H9A H -0.0203 0.2928 0.2398 0.022 Uiso 1 1 calc R . .
H9B H -0.0705 0.2426 0.1956 0.022 Uiso 1 1 calc R . .
C10 C -0.08821(13) 0.3809(2) 0.23039(17) 0.0191(6) Uani 1 1 d . . .
H10A H -0.1180 0.3921 0.1923 0.023 Uiso 1 1 calc R . .
H10B H -0.0678 0.4417 0.2377 0.023 Uiso 1 1 calc R . .
C11 C 0.01334(14) 0.2452(2) 0.10078(18) 0.0235(7) Uani 1 1 d . . .
H11A H -0.0085 0.1853 0.1013 0.028 Uiso 1 1 calc R . .
H11B H 0.0251 0.2565 0.0465 0.028 Uiso 1 1 calc R . .
C12 C 0.06396(14) 0.2294(2) 0.14916(18) 0.0231(7) Uani 1 1 d . . .
C13 C 0.06345(15) 0.1724(2) 0.21523(19) 0.0269(7) Uani 1 1 d . . .
H13 H 0.0300 0.1434 0.2315 0.032 Uiso 1 1 calc R . .
C14 C 0.11079(18) 0.1573(3) 0.2577(2) 0.0388(10) Uani 1 1 d . . .
H14 H 0.1095 0.1187 0.3031 0.047 Uiso 1 1 calc R . .
C15 C 0.16010(18) 0.1976(3) 0.2347(3) 0.0459(11) Uani 1 1 d . . .
H15 H 0.1926 0.1864 0.2638 0.055 Uiso 1 1 calc R . .
C16 C 0.16177(17) 0.2549(3) 0.1686(3) 0.0434(10) Uani 1 1 d . . .
H16 H 0.1954 0.2835 0.1526 0.052 Uiso 1 1 calc R . .
C17 C 0.11417(15) 0.2698(3) 0.1265(2) 0.0344(9) Uani 1 1 d . . .
H17 H 0.1155 0.3083 0.0810 0.041 Uiso 1 1 calc R . .
C18 C -0.16724(13) 0.2958(2) 0.2987(2) 0.0248(7) Uani 1 1 d . . .
H18A H -0.1655 0.2522 0.2533 0.030 Uiso 1 1 calc R . .
H18B H -0.1738 0.2561 0.3454 0.030 Uiso 1 1 calc R . .
C19 C -0.21455(13) 0.3640(3) 0.2883(2) 0.0266(7) Uani 1 1 d . . .
C20 C -0.22820(14) 0.3994(3) 0.2153(2) 0.0293(8) Uani 1 1 d . . .
H20 H -0.2094 0.3766 0.1706 0.035 Uiso 1 1 calc R . .
C21 C -0.26910(16) 0.4676(3) 0.2078(2) 0.0405(10) Uani 1 1 d . . .
H21 H -0.2780 0.4916 0.1578 0.049 Uiso 1 1 calc R . .
C22 C -0.29713(17) 0.5013(3) 0.2717(3) 0.0521(13) Uani 1 1 d . . .
H22 H -0.3243 0.5499 0.2663 0.062 Uiso 1 1 calc R . .
C23 C -0.28503(17) 0.4632(4) 0.3442(3) 0.0532(13) Uani 1 1 d . . .
H23 H -0.3052 0.4840 0.3884 0.064 Uiso 1 1 calc R . .
C24 C -0.24373(16) 0.3949(3) 0.3529(2) 0.0424(10) Uani 1 1 d . . .
H24 H -0.2356 0.3695 0.4028 0.051 Uiso 1 1 calc R . .

loop_
_atom_site_aniso_label
_atom_site_aniso_U_11
_atom_site_aniso_U_22
_atom_site_aniso_U_33
_atom_site_aniso_U_23
_atom_site_aniso_U_13
_atom_site_aniso_U_12
I1 0.03251(12) 0.02138(11) 0.01938(10) 0.00072(8) -0.00361(9) 0.00525(9)
I2 0.03577(13) 0.02332(11) 0.01500(9) -0.00331(8) 0.00336(9) -0.00922(9)
I3 0.02507(11) 0.02320(11) 0.02221(10) -0.00338(8) 0.00262(9) -0.00481(8)
Zn1 0.02448(19) 0.01830(18) 0.01424(16) -0.00083(13) -0.00126(15) -0.00087(14)
N1 0.0208(14) 0.0193(13) 0.0136(11) 0.0009(10) 0.0024(10) 0.0023(10)
N2 0.0191(14) 0.0215(14) 0.0155(12) 0.0030(10) 0.0015(11) 0.0005(11)
C1 0.0209(16) 0.0219(16) 0.0170(14) 0.0032(12) 0.0012(13) -0.0036(13)
C2 0.0192(16) 0.0235(16) 0.0231(16) -0.0001(13) 0.0033(13) -0.0001(13)
C3 0.0225(18) 0.0333(19) 0.0254(17) -0.0020(14) 0.0007(14) -0.0026(14)
C4 0.0227(19) 0.059(3) 0.0270(18) -0.0075(18) -0.0003(15) -0.0107(17)
C5 0.031(2) 0.050(2) 0.0269(18) -0.0139(17) -0.0023(16) -0.0084(17)
C6 0.033(2) 0.0271(17) 0.0149(15) -0.0057(12) 0.0012(14) -0.0003(14)
C7 0.0283(19) 0.0233(16) 0.0142(14) -0.0002(12) 0.0016(13) 0.0000(13)
C8 0.0236(17) 0.0266(17) 0.0156(14) -0.0006(12) 0.0048(13) 0.0022(13)
C9 0.0231(16) 0.0178(15) 0.0145(13) 0.0004(11) 0.0024(12) 0.0006(12)
C10 0.0216(16) 0.0224(15) 0.0133(13) 0.0037(11) 0.0028(12) -0.0010(13)
C11 0.0286(18) 0.0242(16) 0.0178(14) 0.0002(13) 0.0049(14) 0.0076(13)
C12 0.0280(18) 0.0219(17) 0.0194(15) -0.0012(12) 0.0015(14) 0.0101(13)
C13 0.037(2) 0.0198(16) 0.0244(16) 0.0015(13) 0.0009(15) 0.0050(14)
C14 0.061(3) 0.030(2) 0.0250(18) 0.0001(15) -0.0087(19) 0.0170(19)
C15 0.041(2) 0.047(3) 0.050(3) -0.010(2) -0.020(2) 0.016(2)
C16 0.030(2) 0.039(2) 0.061(3) -0.001(2) 0.001(2) 0.0071(17)
C17 0.029(2) 0.036(2) 0.038(2) 0.0094(17) 0.0044(17) 0.0092(16)
C18 0.0208(17) 0.0303(18) 0.0234(16) 0.0060(14) 0.0012(13) -0.0083(13)
C19 0.0152(16) 0.0369(19) 0.0275(17) -0.0071(15) 0.0002(14) -0.0059(14)
C20 0.0216(17) 0.037(2) 0.0288(18) -0.0097(15) -0.0002(15) 0.0004(15)
C21 0.031(2) 0.049(2) 0.042(2) -0.0141(19) -0.0115(18) 0.0117(18)
C22 0.025(2) 0.065(3) 0.066(3) -0.033(2) -0.013(2) 0.016(2)
C23 0.025(2) 0.092(4) 0.043(2) -0.037(2) 0.0014(19) 0.010(2)
C24 0.025(2) 0.074(3) 0.0282(19) -0.0097(19) 0.0034(16) -0.0045(19)

loop_
_atom_type_symbol
_atom_type_description
_atom_type_scat_dispersion_real
_atom_type_scat_dispersion_imag
_atom_type_scat_source
C C 0.0033 0.0016 'International Tables Vol C Tables 4.2.6.8 and 6.1.1.4'
H H 0.0000 0.0000 'International Tables Vol C Tables 4.2.6.8 and 6.1.1.4'
N N 0.0061 0.0033 'International Tables Vol C Tables 4.2.6.8 and 6.1.1.4'
Zn Zn 0.2839 1.4301 'International Tables Vol C Tables 4.2.6.8 and 6.1.1.4'
I I -0.4742 1.8119 'International Tables Vol C Tables 4.2.6.8 and 6.1.1.4'

loop_
_geom_angle_atom_site_label_1
_geom_angle_atom_site_label_2
_geom_angle_atom_site_label_3
_geom_angle
_geom_angle_site_symmetry_1
_geom_angle_site_symmetry_3
_geom_angle_publ_flag
N1 Zn1 I3 105.67(7) . . ?
N1 Zn1 I1 108.36(7) . . ?
I3 Zn1 I1 112.791(16) . . ?
N1 Zn1 I2 105.66(7) . . ?
I3 Zn1 I2 114.013(14) . . ?
I1 Zn1 I2 109.862(14) . . ?
C9 N1 C1 112.6(2) . . ?
C9 N1 C11 108.9(2) . . ?
C1 N1 C11 110.8(2) . . ?
C9 N1 Zn1 111.51(19) . . ?
C1 N1 Zn1 106.79(17) . . ?
C11 N1 Zn1 106.10(18) . . ?
C8 N2 C10 112.3(2) . . ?
C8 N2 C18 112.3(2) . . ?
C10 N2 C18 113.5(2) . . ?
C8 N2 H2N 106(2) . . ?
C10 N2 H2N 106(2) . . ?
C18 N2 H2N 106(2) . . ?
C2 C1 N1 115.4(2) . . ?
C2 C1 H1A 108.4 . . ?
N1 C1 H1A 108.4 . . ?
C2 C1 H1B 108.4 . . ?
N1 C1 H1B 108.4 . . ?
H1A C1 H1B 107.5 . . ?
C3 C2 C1 171.7(3) . . ?
C2 C3 C4 177.1(4) . . ?
C5 C4 C3 122.5(3) . . ?
C5 C4 H4 118.8 . . ?
C3 C4 H4 118.8 . . ?
C4 C5 C6 120.9(3) . . ?
C4 C5 H5 119.6 . . ?
C6 C5 H5 119.6 . . ?
C7 C6 C5 175.6(4) . . ?
C6 C7 C8 173.0(3) . . ?
C7 C8 N2 108.3(3) . . ?
C7 C8 H8A 110.0 . . ?
N2 C8 H8A 110.0 . . ?
C7 C8 H8B 110.0 . . ?
N2 C8 H8B 110.0 . . ?
H8A C8 H8B 108.4 . . ?
N1 C9 C10 113.2(2) . . ?
N1 C9 H9A 108.9 . . ?
C10 C9 H9A 108.9 . . ?
N1 C9 H9B 108.9 . . ?
C10 C9 H9B 108.9 . . ?
H9A C9 H9B 107.7 . . ?
C9 C10 N2 108.2(2) . . ?
C9 C10 H10A 110.1 . . ?
N2 C10 H10A 110.1 . . ?
C9 C10 H10B 110.1 . . ?
N2 C10 H10B 110.1 . . ?
H10A C10 H10B 108.4 . . ?
C12 C11 N1 116.6(3) . . ?
C12 C11 H11A 108.1 . . ?
N1 C11 H11A 108.1 . . ?
C12 C11 H11B 108.1 . . ?
N1 C11 H11B 108.1 . . ?
H11A C11 H11B 107.3 . . ?
C13 C12 C17 117.8(3) . . ?
C13 C12 C11 122.1(3) . . ?
C17 C12 C11 120.0(3) . . ?
C14 C13 C12 121.0(4) . . ?
C14 C13 H13 119.5 . . ?
C12 C13 H13 119.5 . . ?
C13 C14 C15 120.6(4) . . ?
C13 C14 H14 119.7 . . ?
C15 C14 H14 119.7 . . ?
C14 C15 C16 119.6(4) . . ?
C14 C15 H15 120.2 . . ?
C16 C15 H15 120.2 . . ?
C17 C16 C15 119.5(4) . . ?
C17 C16 H16 120.3 . . ?
C15 C16 H16 120.3 . . ?
C16 C17 C12 121.5(4) . . ?
C16 C17 H17 119.2 . . ?
C12 C17 H17 119.2 . . ?
C19 C18 N2 112.4(3) . . ?
C19 C18 H18A 109.1 . . ?
N2 C18 H18A 109.1 . . ?
C19 C18 H18B 109.1 . . ?
N2 C18 H18B 109.1 . . ?
H18A C18 H18B 107.9 . . ?
C24 C19 C20 119.6(3) . . ?
C24 C19 C18 119.5(3) . . ?
C20 C19 C18 120.9(3) . . ?
C21 C20 C19 120.0(3) . . ?
C21 C20 H20 120.0 . . ?
C19 C20 H20 120.0 . . ?
C22 C21 C20 121.1(4) . . ?
C22 C21 H21 119.5 . . ?
C20 C21 H21 119.5 . . ?
C21 C22 C23 118.9(4) . . ?
C21 C22 H22 120.5 . . ?
C23 C22 H22 120.5 . . ?
C22 C23 C24 120.7(4) . . ?
C22 C23 H23 119.6 . . ?
C24 C23 H23 119.6 . . ?
C19 C24 C23 119.7(4) . . ?
C19 C24 H24 120.2 . . ?
C23 C24 H24 120.2 . . ?

loop_
_geom_bond_atom_site_label_1
_geom_bond_atom_site_label_2
_geom_bond_distance
_geom_bond_site_symmetry_2
_geom_bond_publ_flag
I1 Zn1 2.5806(4) . ?
I2 Zn1 2.5977(4) . ?
I3 Zn1 2.5779(4) . ?
Zn1 N1 2.182(3) . ?
N1 C9 1.489(4) . ?
N1 C1 1.505(4) . ?
N1 C11 1.519(4) . ?
N2 C8 1.516(4) . ?
N2 C10 1.517(4) . ?
N2 C18 1.527(4) . ?
N2 H2N 0.86(3) . ?
C1 C2 1.471(4) . ?
C1 H1A 0.9900 . ?
C1 H1B 0.9900 . ?
C2 C3 1.191(5) . ?
C3 C4 1.419(5) . ?
C4 C5 1.343(5) . ?
C4 H4 0.9500 . ?
C5 C6 1.415(5) . ?
C5 H5 0.9500 . ?
C6 C7 1.189(5) . ?
C7 C8 1.459(5) . ?
C8 H8A 0.9900 . ?
C8 H8B 0.9900 . ?
C9 C10 1.516(4) . ?
C9 H9A 0.9900 . ?
C9 H9B 0.9900 . ?
C10 H10A 0.9900 . ?
C10 H10B 0.9900 . ?
C11 C12 1.502(5) . ?
C11 H11A 0.9900 . ?
C11 H11B 0.9900 . ?
C12 C13 1.388(4) . ?
C12 C17 1.400(5) . ?
C13 C14 1.380(5) . ?
C13 H13 0.9500 . ?
C14 C15 1.382(6) . ?
C14 H14 0.9500 . ?
C15 C16 1.391(6) . ?
C15 H15 0.9500 . ?
C16 C17 1.382(5) . ?
C16 H16 0.9500 . ?
C17 H17 0.9500 . ?
C18 C19 1.503(5) . ?
C18 H18A 0.9900 . ?
C18 H18B 0.9900 . ?
C19 C24 1.388(5) . ?
C19 C20 1.391(5) . ?
C20 C21 1.381(5) . ?
C20 H20 0.9500 . ?
C21 C22 1.377(6) . ?
C21 H21 0.9500 . ?
C22 C23 1.389(7) . ?
C22 H22 0.9500 . ?
C23 C24 1.391(6) . ?
C23 H23 0.9500 . ?
C24 H24 0.9500 . ?

loop_
_geom_hbond_atom_site_label_D
_geom_hbond_atom_site_label_H
_geom_hbond_atom_site_label_A
_geom_hbond_distance_DH
_geom_hbond_distance_HA
_geom_hbond_distance_DA
_geom_hbond_angle_DHA
_geom_hbond_site_symmetry_A
N2 H2N I2 0.86(3) 2.62(3) 3.477(3) 170(3) 8_566

loop_
_geom_torsion_atom_site_label_1
_geom_torsion_atom_site_label_2
_geom_torsion_atom_site_label_3
_geom_torsion_atom_site_label_4
_geom_torsion
_geom_torsion_site_symmetry_1
_geom_torsion_site_symmetry_2
_geom_torsion_site_symmetry_3
_geom_torsion_site_symmetry_4
_geom_torsion_publ_flag
I3 Zn1 N1 C9 -39.12(19) . . . . ?
I1 Zn1 N1 C9 82.01(18) . . . . ?
I2 Zn1 N1 C9 -160.29(17) . . . . ?
I3 Zn1 N1 C1 -162.45(16) . . . . ?
I1 Zn1 N1 C1 -41.32(18) . . . . ?
I2 Zn1 N1 C1 76.38(18) . . . . ?
I3 Zn1 N1 C11 79.29(18) . . . . ?
I1 Zn1 N1 C11 -159.58(17) . . . . ?
I2 Zn1 N1 C11 -41.88(19) . . . . ?
C9 N1 C1 C2 38.2(4) . . . . ?
C11 N1 C1 C2 -84.0(3) . . . . ?
Zn1 N1 C1 C2 160.8(2) . . . . ?
N1 C1 C2 C3 -100(2) . . . . ?
C1 C2 C3 C4 -4(10) . . . . ?
C2 C3 C4 C5 47(8) . . . . ?
C3 C4 C5 C6 -0.5(7) . . . . ?
C4 C5 C6 C7 -23(5) . . . . ?
C5 C6 C7 C8 45(7) . . . . ?
C6 C7 C8 N2 13(3) . . . . ?
C10 N2 C8 C7 -64.8(3) . . . . ?
C18 N2 C8 C7 165.9(3) . . . . ?
C1 N1 C9 C10 56.9(3) . . . . ?
C11 N1 C9 C10 -179.8(3) . . . . ?
Zn1 N1 C9 C10 -63.0(3) . . . . ?
N1 C9 C10 N2 179.2(2) . . . . ?
C8 N2 C10 C9 138.2(3) . . . . ?
C18 N2 C10 C9 -93.0(3) . . . . ?
C9 N1 C11 C12 -67.7(3) . . . . ?
C1 N1 C11 C12 56.7(3) . . . . ?
Zn1 N1 C11 C12 172.2(2) . . . . ?
N1 C11 C12 C13 87.2(4) . . . . ?
N1 C11 C12 C17 -95.3(4) . . . . ?
C17 C12 C13 C14 0.9(5) . . . . ?
C11 C12 C13 C14 178.5(3) . . . . ?
C12 C13 C14 C15 -0.8(6) . . . . ?
C13 C14 C15 C16 0.7(6) . . . . ?
C14 C15 C16 C17 -0.6(6) . . . . ?
C15 C16 C17 C12 0.7(6) . . . . ?
C13 C12 C17 C16 -0.8(5) . . . . ?
C11 C12 C17 C16 -178.5(3) . . . . ?
C8 N2 C18 C19 49.2(3) . . . . ?
C10 N2 C18 C19 -79.6(3) . . . . ?
N2 C18 C19 C24 -92.6(4) . . . . ?
N2 C18 C19 C20 85.0(4) . . . . ?
C24 C19 C20 C21 2.6(5) . . . . ?
C18 C19 C20 C21 -175.1(3) . . . . ?
C19 C20 C21 C22 -0.3(6) . . . . ?
C20 C21 C22 C23 -2.3(7) . . . . ?
C21 C22 C23 C24 2.7(7) . . . . ?
C20 C19 C24 C23 -2.2(6) . . . . ?
C18 C19 C24 C23 175.5(4) . . . . ?
C22 C23 C24 C19 -0.4(7) . . . . ?
